data_8106591
loop_
_publ_author_name
'Ali, Syed Saeed'
'Amer, Alanazi'
'Al-Obaid, Abdul-Rahman M.'
'Hosten, Eric C.'
'Betz, Richard'
'Al-Salem, Huda Salem'
'Bari, Ahmed'

_publ_section_title
;
 Crystal structure of the first characterized polymeric copper and sodium
 complex
 diaqua-(tris-acetato-\kO,O&#x2032;)(\m2-acetato-\kO&#x2032;&#x2032;)dinatrium
 copper(II) monohydrate, C8H18CuNa2O11
;
_journal_issue 4
_journal_name_full 'Zeitschrift f\"ur Kristallographie - New Crystal Structures'
_journal_page_first 521
_journal_page_last 523
_journal_paper_doi 10.1515/ncrs-2016-0255
_journal_volume 232
_journal_year 2017
_chemical_formula_moiety 'C8 H16 Cu Na2 O10, H2 O'
_chemical_formula_sum 'C8 H18 Cu Na2 O11'
_chemical_formula_weight 399.74
_space_group_crystal_system monoclinic
_space_group_IT_number 14
_space_group_name_Hall '-P 2yn'
_space_group_name_H-M_alt 'P 1 21/n 1'
_symmetry_cell_setting monoclinic
_symmetry_space_group_name_H-M 'P 1 21/n 1'
_atom_sites_solution_hydrogens mixed
_audit_creation_method SHELXL-2014/7
_cell_angle_alpha 90
_cell_angle_beta 97.602(2)
_cell_angle_gamma 90
_cell_formula_units_Z 4
_cell_length_a 9.9625(5)
_cell_length_b 14.0145(7)
_cell_length_c 11.3376(6)
_cell_measurement_reflns_used 9987
_cell_measurement_temperature 200(2)
_cell_measurement_theta_max 28.33
_cell_measurement_theta_min 2.52
_cell_volume 1569.04(14)
_computing_cell_refinement 'APEX2 v2011.4-1 [2]'
_computing_data_collection 'Bruker Instrument Service v2011.4.0.0'
_computing_data_reduction 'SAINT V7.68A [2]'
_computing_molecular_graphics 'Ortep-3 for Windows [5]'
_computing_publication_material 'PLATON [6] and MERCURY [7]'
_computing_structure_refinement 'SHELXL-2014/7 [3] and ShelXle [4]'
_computing_structure_solution 'SHELXT-2014/7 [3]'
_diffrn_ambient_temperature 200(2)
_diffrn_detector_area_resol_mean 8.3333
_diffrn_measured_fraction_theta_full 0.999
_diffrn_measured_fraction_theta_max 0.999
_diffrn_measurement_device_type 'Bruker APEX-II CCD'
_diffrn_measurement_method '\f and \w scans'
_diffrn_radiation_monochromator graphite
_diffrn_radiation_source 'sealed tube'
_diffrn_radiation_type MoK\a
_diffrn_radiation_wavelength 0.71073
_diffrn_reflns_av_R_equivalents 0.0165
_diffrn_reflns_av_unetI/netI 0.0117
_diffrn_reflns_Laue_measured_fraction_full 0.999
_diffrn_reflns_Laue_measured_fraction_max 0.999
_diffrn_reflns_limit_h_max 13
_diffrn_reflns_limit_h_min -13
_diffrn_reflns_limit_k_max 18
_diffrn_reflns_limit_k_min -16
_diffrn_reflns_limit_l_max 15
_diffrn_reflns_limit_l_min -15
_diffrn_reflns_number 22366
_diffrn_reflns_point_group_measured_fraction_full 0.999
_diffrn_reflns_point_group_measured_fraction_max 0.999
_diffrn_reflns_theta_full 25.242
_diffrn_reflns_theta_max 28.333
_diffrn_reflns_theta_min 2.523
_exptl_absorpt_coefficient_mu 1.497
_exptl_absorpt_correction_T_max 1.0000
_exptl_absorpt_correction_T_min 0.8087
_exptl_absorpt_correction_type numerical
_exptl_absorpt_process_details 'SADABS V2008/1 [2]'
_exptl_crystal_colour colourless
_exptl_crystal_density_diffrn 1.692
_exptl_crystal_density_method 'not measured'
_exptl_crystal_description block
_exptl_crystal_F_000 820
_exptl_crystal_size_max 0.706
_exptl_crystal_size_mid 0.546
_exptl_crystal_size_min 0.232
_refine_diff_density_max 0.300
_refine_diff_density_min -0.238
_refine_diff_density_rms 0.046
_refine_ls_extinction_coef .
_refine_ls_extinction_method none
_refine_ls_goodness_of_fit_ref 1.043
_refine_ls_hydrogen_treatment mixed
_refine_ls_matrix_type full
_refine_ls_number_parameters 227
_refine_ls_number_reflns 3912
_refine_ls_number_restraints 9
_refine_ls_restrained_S_all 1.042
_refine_ls_R_factor_all 0.0201
_refine_ls_R_factor_gt 0.0178
_refine_ls_shift/su_max 0.002
_refine_ls_shift/su_mean 0.000
_refine_ls_structure_factor_coef Fsqd
_refine_ls_weighting_details 'w=1/[\s^2^(Fo^2^)+(0.0249P)^2^+0.5213P] where P=(Fo^2^+2Fc^2^)/3'
_refine_ls_weighting_scheme calc
_refine_ls_wR_factor_gt 0.0472
_refine_ls_wR_factor_ref 0.0482
_reflns_Friedel_coverage 0.000
_reflns_Friedel_fraction_full .
_reflns_Friedel_fraction_max .
_reflns_number_gt 3628
_reflns_number_total 3912
_reflns_threshold_expression 'I > 2\s(I)'
_cod_data_source_file suppl_ncrs-2016-0255_suppl.cif
_cod_data_source_block fa330
_cod_original_sg_symbol_H-M 'P 21/n'
_cod_database_code 8106591
_shelx_shelxl_version_number 2014/7
_shelx_space_group_comment
;
The symmetry employed for this shelxl refinement is uniquely defined
by the following loop, which should always be used as a source of
symmetry information in preference to the above space-group names.
They are only intended as comments.
;
_shelx_estimated_absorpt_t_min 0.418
_shelx_estimated_absorpt_t_max 0.723

loop_
_space_group_symop_operation_xyz
'x, y, z'
'-x+1/2, y+1/2, -z+1/2'
'-x, -y, -z'
'x-1/2, -y-1/2, z-1/2'

loop_
_atom_site_label
_atom_site_type_symbol
_atom_site_fract_x
_atom_site_fract_y
_atom_site_fract_z
_atom_site_U_iso_or_equiv
_atom_site_adp_type
_atom_site_occupancy
_atom_site_site_symmetry_order
_atom_site_calc_flag
_atom_site_refinement_flags_posn
_atom_site_refinement_flags_adp
_atom_site_refinement_flags_occupancy
_atom_site_disorder_assembly
_atom_site_disorder_group
Cu1 Cu 0.62979(2) 0.30982(2) 0.58404(2) 0.01601(5) Uani 1 1 d . . . . .
Na1 Na 0.74790(4) 0.15630(3) 0.78110(4) 0.02386(10) Uani 1 1 d . . . . .
Na2 Na 0.84320(4) 0.47470(3) 0.52589(4) 0.01975(9) Uani 1 1 d . . . . .
O5 O 0.69319(9) 0.14333(6) 0.97858(8) 0.02546(17) Uani 1 1 d D . . . .
O6 O 0.94525(8) 0.49504(6) 0.35076(7) 0.02241(16) Uani 1 1 d D . . . .
O7 O 0.91756(12) 0.64184(8) 0.17966(10) 0.0406(2) Uani 1 1 d D . . . .
O11 O 0.91637(9) 0.30969(6) 0.53285(8) 0.02725(19) Uani 1 1 d . . . . .
O12 O 0.74826(9) 0.20532(6) 0.54116(8) 0.02674(18) Uani 1 1 d . . . . .
O21 O 0.75407(8) 0.48535(6) 0.71032(7) 0.02392(17) Uani 1 1 d . . . . .
O22 O 0.71298(8) 0.33388(6) 0.74973(7) 0.02405(17) Uani 1 1 d . . . . .
O31 O 0.63107(8) 0.40883(6) 0.46384(7) 0.02380(17) Uani 1 1 d . . . . .
O32 O 0.48033(8) 0.33742(6) 0.32996(8) 0.02654(18) Uani 1 1 d . . . . .
O41 O 0.43975(8) 0.27975(6) 0.60135(7) 0.02322(17) Uani 1 1 d . . . . .
O42 O 0.51953(8) 0.15852(6) 0.71535(8) 0.02670(18) Uani 1 1 d . . . . .
C11 C 0.86739(11) 0.22910(8) 0.51831(10) 0.0213(2) Uani 1 1 d . . . . .
C12 C 0.94723(14) 0.15036(10) 0.47001(14) 0.0354(3) Uani 1 1 d . . . . .
H12A H 0.8856 0.1085 0.4191 0.053 Uiso 1 1 calc R U . . .
H12B H 0.9944 0.1133 0.5362 0.053 Uiso 1 1 calc R U . . .
H12C H 1.0136 0.1780 0.4234 0.053 Uiso 1 1 calc R U . . .
C21 C 0.75449(10) 0.41799(8) 0.78056(10) 0.0196(2) Uani 1 1 d . . . . .
C22 C 0.80233(14) 0.43330(11) 0.91107(11) 0.0338(3) Uani 1 1 d . . . . .
H22A H 0.8699 0.4845 0.9204 0.051 Uiso 1 1 calc R U . . .
H22B H 0.8429 0.3743 0.9457 0.051 Uiso 1 1 calc R U . . .
H22C H 0.7252 0.4511 0.9519 0.051 Uiso 1 1 calc R U . . .
C31 C 0.55643(10) 0.40478(8) 0.36274(10) 0.0188(2) Uani 1 1 d . . . . .
C32 C 0.56903(12) 0.48937(9) 0.28313(11) 0.0257(2) Uani 1 1 d . . . . .
H32A H 0.5128 0.4792 0.2065 0.038 Uiso 1 1 calc R U . . .
H32B H 0.6638 0.4970 0.2703 0.038 Uiso 1 1 calc R U . . .
H32C H 0.5387 0.5470 0.3208 0.038 Uiso 1 1 calc R U . . .
C41 C 0.42670(11) 0.21166(8) 0.67322(9) 0.0182(2) Uani 1 1 d . . . . .
C42 C 0.28600(12) 0.19667(10) 0.70671(13) 0.0324(3) Uani 1 1 d . . . . .
H42A H 0.2400 0.2584 0.7085 0.049 Uiso 1 1 calc R U . . .
H42B H 0.2927 0.1669 0.7855 0.049 Uiso 1 1 calc R U . . .
H42C H 0.2342 0.1551 0.6479 0.049 Uiso 1 1 calc R U . . .
H5A H 0.7588(13) 0.1666(13) 1.0241(15) 0.052(5) Uiso 1 1 d D . . . .
H5B H 0.6222(12) 0.1645(13) 1.0018(16) 0.054(6) Uiso 1 1 d D . . . .
H6A H 0.9360(17) 0.5415(9) 0.3036(13) 0.045(5) Uiso 1 1 d D . . . .
H6B H 0.9677(18) 0.4484(9) 0.3118(13) 0.045(5) Uiso 1 1 d D . . . .
H7A H 0.961(2) 0.6932(10) 0.186(2) 0.075(8) Uiso 1 1 d D . . . .
H7B H 0.8723(19) 0.6448(15) 0.1121(11) 0.066(6) Uiso 1 1 d D . . . .

loop_
_atom_site_aniso_label
_atom_site_aniso_U_11
_atom_site_aniso_U_22
_atom_site_aniso_U_33
_atom_site_aniso_U_23
_atom_site_aniso_U_13
_atom_site_aniso_U_12
Cu1 0.01371(7) 0.01504(7) 0.01959(7) 0.00235(5) 0.00330(5) -0.00135(4)
Na1 0.0178(2) 0.0225(2) 0.0309(2) 0.00525(19) 0.00203(18) 0.00146(17)
Na2 0.0177(2) 0.0195(2) 0.0224(2) -0.00043(17) 0.00377(16) -0.00301(16)
O5 0.0244(4) 0.0229(4) 0.0287(4) -0.0049(3) 0.0021(3) -0.0023(3)
O6 0.0241(4) 0.0209(4) 0.0228(4) -0.0021(3) 0.0052(3) 0.0004(3)
O7 0.0441(6) 0.0300(5) 0.0455(6) 0.0096(5) -0.0026(5) -0.0003(4)
O11 0.0247(4) 0.0214(4) 0.0365(5) -0.0010(3) 0.0073(4) -0.0018(3)
O12 0.0212(4) 0.0218(4) 0.0382(5) -0.0030(3) 0.0075(3) -0.0009(3)
O21 0.0275(4) 0.0201(4) 0.0250(4) 0.0006(3) 0.0071(3) -0.0019(3)
O22 0.0268(4) 0.0199(4) 0.0248(4) 0.0015(3) 0.0011(3) -0.0032(3)
O31 0.0202(4) 0.0266(4) 0.0233(4) 0.0060(3) -0.0016(3) -0.0058(3)
O32 0.0198(4) 0.0232(4) 0.0353(5) -0.0024(4) -0.0014(3) -0.0024(3)
O41 0.0174(4) 0.0246(4) 0.0279(4) 0.0074(3) 0.0035(3) -0.0008(3)
O42 0.0188(4) 0.0256(4) 0.0353(5) 0.0099(4) 0.0019(3) 0.0002(3)
C11 0.0202(5) 0.0213(5) 0.0224(5) 0.0000(4) 0.0028(4) 0.0022(4)
C12 0.0303(6) 0.0270(7) 0.0513(8) -0.0079(6) 0.0138(6) 0.0046(5)
C21 0.0155(4) 0.0228(5) 0.0212(5) -0.0010(4) 0.0052(4) -0.0001(4)
C22 0.0385(7) 0.0400(8) 0.0221(6) -0.0023(5) 0.0011(5) -0.0043(6)
C31 0.0133(4) 0.0206(5) 0.0228(5) 0.0008(4) 0.0033(4) 0.0026(4)
C32 0.0245(5) 0.0245(6) 0.0275(6) 0.0061(5) 0.0017(4) 0.0027(4)
C41 0.0169(5) 0.0190(5) 0.0182(5) -0.0004(4) 0.0002(4) -0.0014(4)
C42 0.0186(5) 0.0450(8) 0.0347(7) 0.0145(6) 0.0080(5) 0.0008(5)

loop_
_atom_type_symbol
_atom_type_description
_atom_type_scat_dispersion_real
_atom_type_scat_dispersion_imag
_atom_type_scat_source
C C 0.0033 0.0016 'International Tables Vol C Tables 4.2.6.8 and 6.1.1.4'
H H 0.0000 0.0000 'International Tables Vol C Tables 4.2.6.8 and 6.1.1.4'
O O 0.0106 0.0060 'International Tables Vol C Tables 4.2.6.8 and 6.1.1.4'
Cu Cu 0.3201 1.2651 'International Tables Vol C Tables 4.2.6.8 and 6.1.1.4'
Na Na 0.0362 0.0249 'International Tables Vol C Tables 4.2.6.8 and 6.1.1.4'

loop_
_geom_angle_atom_site_label_1
_geom_angle_atom_site_label_2
_geom_angle_atom_site_label_3
_geom_angle
_geom_angle_site_symmetry_1
_geom_angle_site_symmetry_3
O31 Cu1 O41 108.48(3) . .
O31 Cu1 O22 120.16(3) . .
O41 Cu1 O22 103.22(3) . .
O31 Cu1 O12 107.21(4) . .
O41 Cu1 O12 118.47(4) . .
O22 Cu1 O12 99.82(4) . .
O31 Cu1 Na1 158.32(3) . .
O41 Cu1 Na1 93.20(3) . .
O22 Cu1 Na1 52.03(3) . .
O12 Cu1 Na1 60.01(3) . .
O31 Cu1 Na2 44.72(2) . .
O41 Cu1 Na2 146.05(3) . .
O22 Cu1 Na2 82.47(3) . .
O12 Cu1 Na2 92.79(3) . .
Na1 Cu1 Na2 115.220(12) . .
O42 Na1 O32 174.20(4) . 4_666
O42 Na1 O5 88.06(3) . .
O32 Na1 O5 97.14(4) 4_666 .
O42 Na1 O21 90.78(3) . 2_646
O32 Na1 O21 92.39(3) 4_666 2_646
O5 Na1 O21 83.19(3) . 2_646
O42 Na1 O22 80.18(3) . .
O32 Na1 O22 96.38(3) 4_666 .
O5 Na1 O22 99.38(3) . .
O21 Na1 O22 170.47(3) 2_646 .
O42 Na1 O12 79.07(3) . .
O32 Na1 O12 95.36(3) 4_666 .
O5 Na1 O12 163.81(3) . .
O21 Na1 O12 106.56(3) 2_646 .
O22 Na1 O12 68.96(3) . .
O42 Na1 Cu1 60.62(2) . .
O32 Na1 Cu1 113.88(3) 4_666 .
O5 Na1 Cu1 126.67(3) . .
O21 Na1 Cu1 133.90(3) 2_646 .
O22 Na1 Cu1 38.06(2) . .
O12 Na1 Cu1 37.700(18) . .
O42 Na1 Na2 83.50(3) . 2_646
O32 Na1 Na2 102.08(3) 4_666 2_646
O5 Na1 Na2 41.99(2) . 2_646
O21 Na1 Na2 41.84(2) 2_646 2_646
O22 Na1 Na2 138.54(3) . 2_646
O12 Na1 Na2 143.69(3) . 2_646
Cu1 Na1 Na2 143.983(16) . 2_646
O31 Na2 O6 105.55(3) . .
O31 Na2 O21 82.02(3) . .
O6 Na2 O21 168.86(4) . .
O31 Na2 O5 104.87(3) . 2_656
O6 Na2 O5 86.78(3) . 2_656
O21 Na2 O5 83.31(3) . 2_656
O31 Na2 O6 159.25(3) . 3_766
O6 Na2 O6 91.49(3) . 3_766
O21 Na2 O6 83.02(3) . 3_766
O5 Na2 O6 87.53(3) 2_656 3_766
O31 Na2 O11 83.60(3) . .
O6 Na2 O11 88.94(3) . .
O21 Na2 O11 100.18(3) . .
O5 Na2 O11 171.28(3) 2_656 .
O6 Na2 O11 84.99(3) 3_766 .
O31 Na2 Cu1 36.02(2) . .
O6 Na2 Cu1 128.21(3) . .
O21 Na2 Cu1 62.54(2) . .
O5 Na2 Cu1 127.07(3) 2_656 .
O6 Na2 Cu1 123.41(3) 3_766 .
O11 Na2 Cu1 61.26(2) . .
O31 Na2 Na2 150.03(3) . 3_766
O6 Na2 Na2 46.28(2) . 3_766
O21 Na2 Na2 127.49(3) . 3_766
O5 Na2 Na2 85.93(3) 2_656 3_766
O6 Na2 Na2 45.21(2) 3_766 3_766
O11 Na2 Na2 85.63(3) . 3_766
Cu1 Na2 Na2 146.84(2) . 3_766
O31 Na2 Na1 100.05(3) . 2_656
O6 Na2 Na1 127.18(3) . 2_656
O21 Na2 Na1 42.18(2) . 2_656
O5 Na2 Na1 41.78(2) 2_656 2_656
O6 Na2 Na1 77.96(2) 3_766 2_656
O11 Na2 Na1 139.83(3) . 2_656
Cu1 Na2 Na1 98.996(14) . 2_656
Na2 Na2 Na1 106.15(2) 3_766 2_656
Na1 O5 Na2 96.23(3) . 2_646
Na1 O5 H5A 106.9(13) . .
Na2 O5 H5A 119.9(13) 2_646 .
Na1 O5 H5B 125.1(13) . .
Na2 O5 H5B 102.9(13) 2_646 .
H5A O5 H5B 106.7(15) . .
Na2 O6 Na2 88.51(3) . 3_766
Na2 O6 H6A 127.2(12) . .
Na2 O6 H6A 104.3(12) 3_766 .
Na2 O6 H6B 121.6(12) . .
Na2 O6 H6B 99.8(12) 3_766 .
H6A O6 H6B 106.5(14) . .
H7A O7 H7B 103.9(16) . .
C11 O11 Na2 139.29(8) . .
C11 O12 Cu1 116.84(7) . .
C11 O12 Na1 112.12(7) . .
Cu1 O12 Na1 82.29(3) . .
C21 O21 Na2 123.26(7) . .
C21 O21 Na1 137.49(8) . 2_656
Na2 O21 Na1 95.98(3) . 2_656
C21 O22 Cu1 119.65(7) . .
C21 O22 Na1 146.31(7) . .
Cu1 O22 Na1 89.91(3) . .
C31 O31 Cu1 122.52(7) . .
C31 O31 Na2 133.12(7) . .
Cu1 O31 Na2 99.26(3) . .
C31 O32 Na1 126.74(7) . 4_565
C41 O41 Cu1 113.84(7) . .
C41 O42 Na1 142.47(8) . .
O11 C11 O12 124.58(11) . .
O11 C11 C12 120.10(11) . .
O12 C11 C12 115.31(10) . .
C11 C12 H12A 109.5 . .
C11 C12 H12B 109.5 . .
H12A C12 H12B 109.5 . .
C11 C12 H12C 109.5 . .
H12A C12 H12C 109.5 . .
H12B C12 H12C 109.5 . .
O21 C21 O22 123.62(10) . .
O21 C21 C22 119.83(11) . .
O22 C21 C22 116.53(10) . .
C21 C22 H22A 109.5 . .
C21 C22 H22B 109.5 . .
H22A C22 H22B 109.5 . .
C21 C22 H22C 109.5 . .
H22A C22 H22C 109.5 . .
H22B C22 H22C 109.5 . .
O32 C31 O31 124.22(11) . .
O32 C31 C32 121.16(10) . .
O31 C31 C32 114.62(10) . .
C31 C32 H32A 109.5 . .
C31 C32 H32B 109.5 . .
H32A C32 H32B 109.5 . .
C31 C32 H32C 109.5 . .
H32A C32 H32C 109.5 . .
H32B C32 H32C 109.5 . .
O42 C41 O41 124.46(10) . .
O42 C41 C42 119.38(10) . .
O41 C41 C42 116.16(10) . .
C41 C42 H42A 109.5 . .
C41 C42 H42B 109.5 . .
H42A C42 H42B 109.5 . .
C41 C42 H42C 109.5 . .
H42A C42 H42C 109.5 . .
H42B C42 H42C 109.5 . .

loop_
_geom_bond_atom_site_label_1
_geom_bond_atom_site_label_2
_geom_bond_distance
_geom_bond_site_symmetry_2
Cu1 O31 1.9460(8) .
Cu1 O41 1.9745(8) .
Cu1 O22 1.9794(8) .
Cu1 O12 1.9815(9) .
Cu1 Na1 3.2109(5) .
Cu1 Na2 3.2658(5) .
Na1 O42 2.2988(9) .
Na1 O32 2.3102(9) 4_666
Na1 O5 2.3803(10) .
Na1 O21 2.3980(10) 2_646
Na1 O22 2.5314(10) .
Na1 O12 2.8062(11) .
Na1 Na2 3.5518(7) 2_646
Na2 O31 2.3282(9) .
Na2 O6 2.3646(9) .
Na2 O21 2.3821(9) .
Na2 O5 2.3904(10) 2_656
Na2 O6 2.4078(9) 3_766
Na2 O11 2.4229(9) .
Na2 Na2 3.3306(8) 3_766
Na2 Na1 3.5518(7) 2_656
O5 Na2 2.3904(10) 2_646
O5 H5A 0.843(9) .
O5 H5B 0.841(9) .
O6 Na2 2.4078(9) 3_766
O6 H6A 0.840(9) .
O6 H6B 0.835(9) .
O7 H7A 0.838(9) .
O7 H7B 0.837(9) .
O11 C11 1.2327(14) .
O12 C11 1.2916(14) .
O21 C21 1.2347(14) .
O21 Na1 2.3979(9) 2_656
O22 C21 1.2823(14) .
O31 C31 1.2824(13) .
O32 C31 1.2366(14) .
O32 Na1 2.3102(9) 4_565
O41 C41 1.2726(14) .
O42 C41 1.2334(14) .
C11 C12 1.5052(16) .
C12 H12A 0.9800 .
C12 H12B 0.9800 .
C12 H12C 0.9800 .
C21 C22 1.5087(16) .
C22 H22A 0.9800 .
C22 H22B 0.9800 .
C22 H22C 0.9800 .
C31 C32 1.5053(16) .
C32 H32A 0.9800 .
C32 H32B 0.9800 .
C32 H32C 0.9800 .
C41 C42 1.5146(16) .
C42 H42A 0.9800 .
C42 H42B 0.9800 .
C42 H42C 0.9800 .

loop_
_geom_hbond_atom_site_label_D
_geom_hbond_atom_site_label_H
_geom_hbond_atom_site_label_A
_geom_hbond_distance_DH
_geom_hbond_distance_HA
_geom_hbond_distance_DA
_geom_hbond_angle_DHA
_geom_hbond_site_symmetry_A
O5 H5A O41 0.843(9) 2.041(9) 2.8685(12) 167.1(18) 4_666
O5 H5B O11 0.841(9) 2.157(9) 2.9777(12) 165.4(17) 4_566
O6 H6A O7 0.840(9) 1.979(9) 2.8160(13) 174.2(16) .
O6 H6B O42 0.835(9) 1.964(9) 2.7994(12) 178.1(16) 4_665
O7 H7A O32 0.838(9) 2.118(11) 2.9308(14) 164(2) 2_655
O7 H7B O12 0.837(9) 2.152(12) 2.9485(14) 159(2) 2_655
C32 H32C O41 0.98 2.58 3.4961(15) 155 3_666
C42 H42A O7 0.98 2.56 3.4038(18) 144 3_666

loop_
_geom_torsion_atom_site_label_1
_geom_torsion_atom_site_label_2
_geom_torsion_atom_site_label_3
_geom_torsion_atom_site_label_4
_geom_torsion
_geom_torsion_site_symmetry_1
_geom_torsion_site_symmetry_2
_geom_torsion_site_symmetry_3
_geom_torsion_site_symmetry_4
Na2 O11 C11 O12 -31.5(2) . . . .
Na2 O11 C11 C12 148.08(10) . . . .
Cu1 O12 C11 O11 7.60(16) . . . .
Na1 O12 C11 O11 -84.89(12) . . . .
Cu1 O12 C11 C12 -171.98(9) . . . .
Na1 O12 C11 C12 95.53(11) . . . .
Na2 O21 C21 O22 -49.07(14) . . . .
Na1 O21 C21 O22 156.81(8) 2_656 . . .
Na2 O21 C21 C22 132.59(10) . . . .
Na1 O21 C21 C22 -21.53(17) 2_656 . . .
Cu1 O22 C21 O21 -4.98(15) . . . .
Na1 O22 C21 O21 143.29(10) . . . .
Cu1 O22 C21 C22 173.41(8) . . . .
Na1 O22 C21 C22 -38.32(18) . . . .
Na1 O32 C31 O31 118.93(10) 4_565 . . .
Na1 O32 C31 C32 -61.92(14) 4_565 . . .
Cu1 O31 C31 O32 -2.36(15) . . . .
Na2 O31 C31 O32 146.79(9) . . . .
Cu1 O31 C31 C32 178.44(7) . . . .
Na2 O31 C31 C32 -32.41(14) . . . .
Na1 O42 C41 O41 35.0(2) . . . .
Na1 O42 C41 C42 -145.38(11) . . . .
Cu1 O41 C41 O42 -10.69(15) . . . .
Cu1 O41 C41 C42 169.67(8) . . . .
